data_1547670
loop_
_publ_author_name
'Ghosh, Pokhraj'
'Ding, Shengda'
'Chupik, Rachel B.'
'Quiroz, Manuel'
'Hsieh, Chung-Hung'
'Bhuvanesh, Nattamai'
'Hall, Michael B.'
'Darensbourg, Marcetta Y.'

_publ_section_title
;
 A Matrix of Heterobimetallic Complexes for Interrogation of Hydrogen
 Evolution Reaction Electrocatalysts
;
_journal_name_full 'Chem. Sci.'
_journal_paper_doi 10.1039/C7SC03378H
_journal_year 2017
_chemical_formula_moiety 'C20 H40 Fe N6 Ni2 O2 S4, B F4'
_chemical_formula_sum 'C20 H40 B F4 Fe N6 Ni2 O2 S4'
_chemical_formula_weight 784.90
_space_group_crystal_system triclinic
_space_group_IT_number 2
_space_group_name_Hall '-P 1'
_space_group_name_H-M_alt 'P -1'
_symmetry_space_group_name_Hall '-P 1'
_symmetry_space_group_name_H-M 'P -1'
_atom_sites_solution_hydrogens geom
_audit_creation_date 2016-03-07
_audit_creation_method
;
Olex2 1.2-beta
(compiled 2015.11.10 svn.r3248 for OlexSys, GUI svn.r5133)
;
_audit_update_record
;
2017-07-28 deposited with the CCDC.
2017-10-12 downloaded from the CCDC.
;
_cell_angle_alpha 88.197(2)
_cell_angle_beta 72.322(2)
_cell_angle_gamma 80.263(2)
_cell_formula_units_Z 2
_cell_length_a 8.5324(11)
_cell_length_b 13.8268(18)
_cell_length_c 13.8581(18)
_cell_measurement_reflns_used 9952
_cell_measurement_temperature 150
_cell_measurement_theta_max 27.503
_cell_measurement_theta_min 2.542
_cell_volume 1534.9(3)
_computing_cell_refinement 'SAINT v8.34A (Bruker, 2013)'
_computing_data_reduction 'SAINT v8.34A (Bruker, 2013)'
_computing_molecular_graphics 'Olex2 (Dolomanov et al., 2009)'
_computing_publication_material 'Olex2 (Dolomanov et al., 2009)'
_computing_structure_refinement 'ShelXL (Sheldrick, 2015)'
_computing_structure_solution 'ShelXT (Sheldrick, 2015)'
_diffrn_ambient_temperature 150
_diffrn_measured_fraction_theta_full 0.998
_diffrn_measured_fraction_theta_max 0.990
_diffrn_measurement_device_type 'Bruker APEX-II CCD'
_diffrn_measurement_method '\f and \w scans'
_diffrn_radiation_type MoK\a
_diffrn_radiation_wavelength 0.71073
_diffrn_reflns_av_R_equivalents 0.0310
_diffrn_reflns_av_unetI/netI 0.0255
_diffrn_reflns_Laue_measured_fraction_full 0.998
_diffrn_reflns_Laue_measured_fraction_max 0.990
_diffrn_reflns_limit_h_max 11
_diffrn_reflns_limit_h_min -11
_diffrn_reflns_limit_k_max 17
_diffrn_reflns_limit_k_min -17
_diffrn_reflns_limit_l_max 18
_diffrn_reflns_limit_l_min -17
_diffrn_reflns_number 28965
_diffrn_reflns_point_group_measured_fraction_full 0.998
_diffrn_reflns_point_group_measured_fraction_max 0.990
_diffrn_reflns_theta_full 25.242
_diffrn_reflns_theta_max 27.552
_diffrn_reflns_theta_min 1.495
_diffrn_standards_number 0
_exptl_absorpt_coefficient_mu 2.008
_exptl_absorpt_correction_T_max 0.7456
_exptl_absorpt_correction_T_min 0.6362
_exptl_absorpt_correction_type multi-scan
_exptl_absorpt_process_details
;
SADABS-2014/3 (Bruker,2014/3) was used for absorption correction.
wR2(int) was 0.0688 before and 0.0415 after correction.
The Ratio of minimum to maximum transmission is 0.8533.
The \l/2 correction factor is Not present.
;
_exptl_crystal_colour 'dark brown'
_exptl_crystal_colour_modifier dark
_exptl_crystal_colour_primary brown
_exptl_crystal_density_diffrn 1.698
_exptl_crystal_description plate
_exptl_crystal_F_000 810
_exptl_crystal_size_max 0.471
_exptl_crystal_size_mid 0.067
_exptl_crystal_size_min 0.014
_refine_diff_density_max 2.025
_refine_diff_density_min -0.449
_refine_diff_density_rms 0.076
_refine_ls_extinction_method none
_refine_ls_goodness_of_fit_ref 1.038
_refine_ls_hydrogen_treatment constr
_refine_ls_matrix_type full
_refine_ls_number_parameters 445
_refine_ls_number_reflns 6997
_refine_ls_number_restraints 503
_refine_ls_restrained_S_all 1.061
_refine_ls_R_factor_all 0.0451
_refine_ls_R_factor_gt 0.0359
_refine_ls_shift/su_max 0.001
_refine_ls_shift/su_mean 0.000
_refine_ls_structure_factor_coef Fsqd
_refine_ls_weighting_details 'w=1/[\s^2^(Fo^2^)+(0.0556P)^2^+1.3483P] where P=(Fo^2^+2Fc^2^)/3'
_refine_ls_weighting_scheme calc
_refine_ls_wR_factor_gt 0.0981
_refine_ls_wR_factor_ref 0.1050
_reflns_Friedel_coverage 0.000
_reflns_number_gt 5842
_reflns_number_total 6997
_reflns_threshold_expression 'I > 2\s(I)'
_cod_data_source_file c7sc03378h2.cif
_cod_data_source_block nidacoox
_cod_database_code 1547670
_shelxl_version_number 2014/6
_shelx_space_group_comment
;
The symmetry employed for this shelxl refinement is uniquely defined
by the following loop, which should always be used as a source of
symmetry information in preference to the above space-group names.
They are only intended as comments.
;
_shelx_estimated_absorpt_t_max 0.972
_shelx_estimated_absorpt_t_min 0.451
_olex2_refinement_description
;
1. Fixed Uiso
 At 1.2 times of:
  All C(H,H) groups, All C(H,H,H,H) groups
2. Restrained distances
 C20A-C19A \\sim C20-C19
 with sigma of 0.02
 S4-C20A \\sim S4-C20
 with sigma of 0.02
 N4-C19 \\sim N4-C19A
 with sigma of 0.02
 C5-C4A \\sim C5-C4 \\sim C4A-C3 \\sim C4-C3 \\sim C8-C7A \\sim C7A-C6 \\sim
C7-C6 \\sim C8-C7
 with sigma of 0.02
 B1-F1 \\sim B1-F2 \\sim B1-F3 \\sim B1-F4 \\sim B1A-F1A \\sim B1A-F2A \\sim
B1A-F3A \\sim B1A-F4A
 with sigma of 0.02
 F1-F2 \\sim F1-F3 \\sim F1-F4 \\sim F2-F3 \\sim F2-F4 \\sim F3-F4 \\sim
F1A-F2A \\sim F1A-F3A \\sim F1A-F4A ~
 F2A-F3A \\sim F2A-F4A \\sim F3A-F4A
 with sigma of 0.02
3. Uiso/Uaniso restraints and constraints
B1 \\sim F1 \\sim F2 \\sim F3 \\sim F4 \\sim B1A \\sim F1A \\sim F2A \\sim F3A
\\sim F4A: within 2A with sigma of 0.04 and sigma for terminal atoms of 0.08
C3 \\sim C4 \\sim C4A \\sim C5 \\sim C6 \\sim C7 \\sim C7A \\sim C8: within 2A
with sigma of 0.005 and sigma for terminal atoms of 0.01
S4 \\sim N4 \\sim C20 \\sim C20A \\sim C19 \\sim C19A: within 2A with sigma of
0.04 and sigma for terminal atoms of 0.08
4. Rigid body (RIGU) restrains
 B1, F1, F2, F3, F4, B1A, F1A, F2A, F3A, F4A
 with sigma for 1-2 distances of 0.004 and sigma for 1-3 distances of 0.004
 C3, C4, C4A, C5, C6, C7, C7A, C8
 with sigma for 1-2 distances of 0.005 and sigma for 1-3 distances of 0.005
 S4, N4, C20, C20A, C19, C19A
 with sigma for 1-2 distances of 0.004 and sigma for 1-3 distances of 0.004
5. Others
 Sof(H3AA)=Sof(H3AB)=Sof(C4A)=Sof(H4AA)=Sof(H4AB)=Sof(H5AA)=Sof(H5AB)=
 Sof(H6BC)=Sof(H6BD)=Sof(C7A)=Sof(H7AA)=Sof(H7AB)=Sof(H8BC)=Sof(H8BD)=1-FVAR(1)
 Sof(H3BC)=Sof(H3BD)=Sof(C4)=Sof(H4A)=Sof(H4B)=Sof(H5BC)=Sof(H5BD)=Sof(H6AA)=
 Sof(H6AB)=Sof(C7)=Sof(H7A)=Sof(H7B)=Sof(H8AA)=Sof(H8AB)=FVAR(1)
 Sof(C19A)=Sof(H19C)=Sof(H19D)=Sof(C20A)=Sof(H20C)=Sof(H20D)=1-FVAR(2)
 Sof(C19)=Sof(H19A)=Sof(H19B)=Sof(C20)=Sof(H20A)=Sof(H20B)=FVAR(2)
 Sof(B1A)=Sof(F1A)=Sof(F2A)=Sof(F3A)=Sof(F4A)=1-FVAR(3)
 Sof(B1)=Sof(F1)=Sof(F2)=Sof(F3)=Sof(F4)=FVAR(3)
6.a Secondary CH2 refined with riding coordinates:
 C1(H1A,H1B), C2(H2A,H2B), C3(H3AA,H3AB), C3(H3BC,H3BD), C4A(H4AA,H4AB),
 C4(H4A,H4B), C5(H5AA,H5AB), C5(H5BC,H5BD), C6(H6AA,H6AB), C6(H6BC,H6BD),
 C7(H7A,H7B), C7A(H7AA,H7AB), C8(H8AA,H8AB), C8(H8BC,H8BD), C9(H9A,H9B),
 C10(H10A,H10B), C11(H11A,H11B), C12(H12A,H12B), C13(H13A,H13B), C14(H14A,H14B),
  C15(H15A,H15B), C16(H16A,H16B), C17(H17A,H17B), C18(H18A,H18B), C19(H19A,
 H19B), C20(H20A,H20B), C19A(H19C,H19D), C20A(H20C,H20D)
;
_olex2_submission_special_instructions 'No special instructions were received'

loop_
_space_group_symop_operation_xyz
'x, y, z'
'-x, -y, -z'

loop_
_atom_site_label
_atom_site_type_symbol
_atom_site_fract_x
_atom_site_fract_y
_atom_site_fract_z
_atom_site_U_iso_or_equiv
_atom_site_adp_type
_atom_site_occupancy
_atom_site_site_symmetry_order
_atom_site_calc_flag
_atom_site_refinement_flags_posn
_atom_site_refinement_flags_adp
_atom_site_refinement_flags_occupancy
_atom_site_disorder_assembly
_atom_site_disorder_group
Ni1 Ni 0.44294(4) 0.13812(2) 0.86334(3) 0.03115(10) Uani 1 1 d . . . . .
S1 S 0.39264(10) 0.22605(5) 0.99967(5) 0.03736(16) Uani 1 1 d . . . . .
S2 S 0.19282(11) 0.10427(7) 0.92114(7) 0.0507(2) Uani 1 1 d . . . . .
N1 N 0.6753(3) 0.16701(18) 0.8149(2) 0.0432(6) Uani 1 1 d . . . . .
N2 N 0.4981(4) 0.04048(19) 0.7529(2) 0.0461(6) Uani 1 1 d . . . . .
C1 C 0.6018(4) 0.2490(2) 0.9837(3) 0.0505(8) Uani 1 1 d . . . . .
H1A H 0.5964 0.3123 1.0172 0.061 Uiso 1 1 calc R . . . .
H1B H 0.6619 0.1963 1.0156 0.061 Uiso 1 1 calc R . . . .
C2 C 0.6920(4) 0.2523(2) 0.8741(3) 0.0526(9) Uani 1 1 d . . . . .
H2A H 0.8117 0.2521 0.8652 0.063 Uiso 1 1 calc R . . . .
H2B H 0.6479 0.3144 0.8465 0.063 Uiso 1 1 calc R . . . .
C3 C 0.7839(5) 0.0758(2) 0.8347(4) 0.0630(9) Uani 1 1 d D U . . .
H3AA H 0.7508 0.0657 0.9088 0.076 Uiso 0.272(7) 1 calc R . P A 1
H3AB H 0.9004 0.0881 0.8140 0.076 Uiso 0.272(7) 1 calc R . P A 1
H3BC H 0.8940 0.0694 0.7823 0.076 Uiso 0.728(7) 1 calc R . P A 2
H3BD H 0.8021 0.0842 0.9010 0.076 Uiso 0.728(7) 1 calc R . P A 2
C4A C 0.7822(17) -0.0187(8) 0.7839(14) 0.0586(17) Uani 0.272(7) 1 d D U P A 1
H4AA H 0.8584 -0.0194 0.7138 0.070 Uiso 0.272(7) 1 calc R . P A 1
H4AB H 0.8310 -0.0733 0.8194 0.070 Uiso 0.272(7) 1 calc R . P A 1
C4 C 0.7191(9) -0.0153(4) 0.8357(6) 0.0650(12) Uani 0.728(7) 1 d D U P A 2
H4A H 0.8182 -0.0678 0.8209 0.078 Uiso 0.728(7) 1 calc R . P A 2
H4B H 0.6547 -0.0234 0.9072 0.078 Uiso 0.728(7) 1 calc R . P A 2
C5 C 0.6197(5) -0.0416(2) 0.7777(3) 0.0590(9) Uani 1 1 d D U . . .
H5AA H 0.5622 -0.0685 0.8435 0.071 Uiso 0.272(7) 1 calc R . P A 1
H5AB H 0.6454 -0.0945 0.7259 0.071 Uiso 0.272(7) 1 calc R . P A 1
H5BC H 0.5559 -0.0918 0.8151 0.071 Uiso 0.728(7) 1 calc R . P A 2
H5BD H 0.6955 -0.0727 0.7132 0.071 Uiso 0.728(7) 1 calc R . P A 2
C6 C 0.7323(5) 0.1931(3) 0.7060(3) 0.0650(10) Uani 1 1 d D U . . .
H6AA H 0.6597 0.2541 0.6962 0.078 Uiso 0.728(7) 1 calc R . P A 1
H6AB H 0.8469 0.2079 0.6903 0.078 Uiso 0.728(7) 1 calc R . P A 1
H6BC H 0.7280 0.2650 0.7014 0.078 Uiso 0.272(7) 1 calc R . P A 2
H6BD H 0.8500 0.1617 0.6761 0.078 Uiso 0.272(7) 1 calc R . P A 2
C7 C 0.7330(7) 0.1189(4) 0.6325(4) 0.0611(12) Uani 0.728(7) 1 d D U P A 1
H7A H 0.8218 0.0627 0.6330 0.073 Uiso 0.728(7) 1 calc R . P A 1
H7B H 0.7633 0.1473 0.5642 0.073 Uiso 0.728(7) 1 calc R . P A 1
C7A C 0.637(2) 0.1643(10) 0.6483(10) 0.0710(18) Uani 0.272(7) 1 d D U P A 2
H7AA H 0.5394 0.2179 0.6597 0.085 Uiso 0.272(7) 1 calc R . P A 2
H7AB H 0.7045 0.1699 0.5770 0.085 Uiso 0.272(7) 1 calc R . P A 2
C8 C 0.5709(6) 0.0796(3) 0.6491(3) 0.0699(10) Uani 1 1 d D U . . .
H8AA H 0.4871 0.1330 0.6360 0.084 Uiso 0.728(7) 1 calc R . P A 1
H8AB H 0.5906 0.0265 0.5985 0.084 Uiso 0.728(7) 1 calc R . P A 1
H8BC H 0.6600 0.0283 0.6086 0.084 Uiso 0.272(7) 1 calc R . P A 2
H8BD H 0.4826 0.0925 0.6154 0.084 Uiso 0.272(7) 1 calc R . P A 2
C9 C 0.3466(6) 0.0027(3) 0.7481(3) 0.0642(11) Uani 1 1 d . . . . .
H9A H 0.2864 0.0492 0.7104 0.077 Uiso 1 1 calc R . . . .
H9B H 0.3811 -0.0612 0.7108 0.077 Uiso 1 1 calc R . . . .
C10 C 0.2326(5) -0.0102(3) 0.8514(4) 0.0650(11) Uani 1 1 d . . . . .
H10A H 0.2851 -0.0640 0.8860 0.078 Uiso 1 1 calc R . . . .
H10B H 0.1267 -0.0269 0.8467 0.078 Uiso 1 1 calc R . . . .
Ni2 Ni 0.29319(4) 0.53122(2) 0.72317(3) 0.03087(10) Uani 1 1 d . . . . .
S3 S 0.34242(9) 0.38032(5) 0.76807(5) 0.03626(16) Uani 1 1 d . . . . .
S4 S 0.50839(11) 0.55873(7) 0.76097(7) 0.0531(2) Uani 1 1 d D U . . .
N3 N 0.0834(3) 0.50827(16) 0.70120(17) 0.0321(5) Uani 1 1 d . . . . .
N4 N 0.2697(3) 0.66147(19) 0.6609(2) 0.0497(7) Uani 1 1 d D U . . .
C11 C 0.1905(4) 0.3337(2) 0.7217(2) 0.0452(7) Uani 1 1 d . . . . .
H11A H 0.2370 0.3189 0.6481 0.054 Uiso 1 1 calc R . . . .
H11B H 0.1618 0.2727 0.7568 0.054 Uiso 1 1 calc R . . . .
C12 C 0.0378(4) 0.4118(2) 0.7428(2) 0.0418(7) Uani 1 1 d . . . . .
H12A H -0.0421 0.3920 0.7114 0.050 Uiso 1 1 calc R . . . .
H12B H -0.0170 0.4189 0.8168 0.050 Uiso 1 1 calc R . . . .
C13 C 0.0954(4) 0.5117(2) 0.5911(2) 0.0460(7) Uani 1 1 d . . . . .
H13A H -0.0058 0.5538 0.5830 0.055 Uiso 1 1 calc R . . . .
H13B H 0.0982 0.4448 0.5666 0.055 Uiso 1 1 calc R . . . .
C14 C 0.2469(5) 0.5506(3) 0.5265(3) 0.0617(10) Uani 1 1 d . . . . .
H14A H 0.2455 0.5505 0.4553 0.074 Uiso 1 1 calc R . . . .
H14B H 0.3472 0.5044 0.5300 0.074 Uiso 1 1 calc R . . . .
C15 C 0.2647(5) 0.6524(3) 0.5537(3) 0.0635(11) Uani 1 1 d . . . . .
H15A H 0.3685 0.6697 0.5064 0.076 Uiso 1 1 calc R . . . .
H15B H 0.1698 0.7001 0.5448 0.076 Uiso 1 1 calc R . . . .
C16 C -0.0548(4) 0.5858(2) 0.7615(2) 0.0411(7) Uani 1 1 d . . . . .
H16A H -0.1628 0.5701 0.7597 0.049 Uiso 1 1 calc R . . . .
H16B H -0.0548 0.5833 0.8330 0.049 Uiso 1 1 calc R . . . .
C17 C -0.0425(4) 0.6887(2) 0.7250(3) 0.0457(7) Uani 1 1 d . . . . .
H17A H -0.0525 0.6923 0.6556 0.055 Uiso 1 1 calc R . . . .
H17B H -0.1389 0.7337 0.7689 0.055 Uiso 1 1 calc R . . . .
C18 C 0.1134(5) 0.7250(2) 0.7234(3) 0.0514(8) Uani 1 1 d . . . . .
H18A H 0.1176 0.7289 0.7937 0.062 Uiso 1 1 calc R . . . .
H18B H 0.1094 0.7921 0.6962 0.062 Uiso 1 1 calc R . . . .
C19 C 0.4271(8) 0.7055(5) 0.6396(6) 0.0525(17) Uani 0.647(11) 1 d D U P B 1
H19A H 0.5152 0.6717 0.5808 0.063 Uiso 0.647(11) 1 calc R . P B 1
H19B H 0.4051 0.7761 0.6249 0.063 Uiso 0.647(11) 1 calc R . P B 1
C20 C 0.4800(10) 0.6913(5) 0.7338(6) 0.0574(18) Uani 0.647(11) 1 d D U P B 1
H20A H 0.3939 0.7281 0.7915 0.069 Uiso 0.647(11) 1 calc R . P B 1
H20B H 0.5859 0.7163 0.7237 0.069 Uiso 0.647(11) 1 calc R . P B 1
C19A C 0.3843(13) 0.7231(8) 0.6967(12) 0.053(3) Uani 0.353(11) 1 d D U P B 2
H19C H 0.3941 0.7843 0.6579 0.063 Uiso 0.353(11) 1 calc R . P B 2
H19D H 0.3345 0.7409 0.7695 0.063 Uiso 0.353(11) 1 calc R . P B 2
C20A C 0.5534(13) 0.6608(9) 0.6785(12) 0.060(3) Uani 0.353(11) 1 d D U P B 2
H20C H 0.6312 0.6969 0.6971 0.072 Uiso 0.353(11) 1 calc R . P B 2
H20D H 0.6019 0.6386 0.6067 0.072 Uiso 0.353(11) 1 calc R . P B 2
Fe1 Fe 0.25603(5) 0.36404(3) 0.94255(3) 0.03292(11) Uani 1 1 d . . . . .
O1 O 0.3148(3) 0.52308(16) 1.04274(18) 0.0487(5) Uani 1 1 d . . . . .
O2 O -0.0788(3) 0.3358(2) 1.0245(2) 0.0643(7) Uani 1 1 d . . . . .
N5 N 0.3070(3) 0.45837(17) 0.99364(18) 0.0368(5) Uani 1 1 d . . . . .
N6 N 0.0584(3) 0.34414(19) 0.98358(19) 0.0399(6) Uani 1 1 d . . . . .
B1 B 0.827(3) 0.8200(14) 0.4853(13) 0.064(5) Uani 0.172(14) 1 d D U P C 1
F1 F 0.942(2) 0.7361(13) 0.4558(14) 0.056(5) Uani 0.172(14) 1 d D U P C 1
F2 F 0.6700(18) 0.8011(16) 0.4964(17) 0.079(5) Uani 0.172(14) 1 d D U P C 1
F3 F 0.863(3) 0.8909(15) 0.4144(17) 0.073(6) Uani 0.172(14) 1 d D U P C 1
F4 F 0.833(4) 0.8537(17) 0.5755(14) 0.088(6) Uani 0.172(14) 1 d D U P C 1
B1A B 0.8341(7) 0.8206(4) 0.4921(4) 0.0458(12) Uani 0.828(14) 1 d D U P C 2
F1A F 0.8957(10) 0.7218(3) 0.4836(5) 0.095(2) Uani 0.828(14) 1 d D U P C 2
F2A F 0.6674(5) 0.8377(5) 0.5387(5) 0.1056(17) Uani 0.828(14) 1 d D U P C 2
F3A F 0.8637(7) 0.8578(5) 0.3959(3) 0.0728(13) Uani 0.828(14) 1 d D U P C 2
F4A F 0.9144(7) 0.8640(3) 0.5467(4) 0.0706(12) Uani 0.828(14) 1 d D U P C 2

loop_
_atom_site_aniso_label
_atom_site_aniso_U_11
_atom_site_aniso_U_22
_atom_site_aniso_U_33
_atom_site_aniso_U_23
_atom_site_aniso_U_13
_atom_site_aniso_U_12
Ni1 0.03422(19) 0.02676(17) 0.03526(19) 0.00496(13) -0.01429(15) -0.00656(14)
S1 0.0500(4) 0.0309(3) 0.0374(4) 0.0054(3) -0.0210(3) -0.0103(3)
S2 0.0425(4) 0.0516(5) 0.0637(5) 0.0001(4) -0.0176(4) -0.0203(4)
N1 0.0342(13) 0.0321(12) 0.0600(16) 0.0118(11) -0.0123(12) -0.0021(10)
N2 0.0590(17) 0.0371(13) 0.0437(14) -0.0018(11) -0.0223(13) 0.0013(12)
C1 0.056(2) 0.0340(15) 0.078(2) 0.0074(15) -0.0440(19) -0.0110(14)
C2 0.0405(17) 0.0359(16) 0.089(3) 0.0098(16) -0.0281(18) -0.0134(13)
C3 0.0558(19) 0.0410(16) 0.095(3) 0.0071(17) -0.0367(19) 0.0081(15)
C4A 0.062(3) 0.034(3) 0.080(3) 0.007(3) -0.034(3) 0.009(3)
C4 0.072(3) 0.0404(19) 0.090(3) 0.016(2) -0.042(2) 0.001(2)
C5 0.069(2) 0.0341(15) 0.074(2) 0.0014(15) -0.0311(18) 0.0062(15)
C6 0.059(2) 0.0558(19) 0.0594(19) 0.0153(16) 0.0076(16) -0.0017(16)
C7 0.066(2) 0.054(2) 0.044(2) 0.0143(17) 0.0002(19) 0.009(2)
C7A 0.078(3) 0.062(3) 0.052(3) 0.009(3) 0.002(3) 0.005(3)
C8 0.085(2) 0.070(2) 0.0429(17) 0.0017(16) -0.0134(17) 0.0061(19)
C9 0.088(3) 0.0423(18) 0.081(3) -0.0098(18) -0.056(2) -0.0034(18)
C10 0.066(2) 0.0415(18) 0.108(3) 0.004(2) -0.051(2) -0.0176(17)
Ni2 0.02537(17) 0.03289(18) 0.03743(19) 0.00599(14) -0.01400(14) -0.00593(13)
S3 0.0396(4) 0.0341(3) 0.0358(3) 0.0028(3) -0.0169(3) 0.0015(3)
S4 0.0422(4) 0.0695(6) 0.0630(5) 0.0219(4) -0.0320(4) -0.0256(4)
N3 0.0348(12) 0.0339(11) 0.0347(12) 0.0058(9) -0.0197(10) -0.0086(9)
N4 0.0365(14) 0.0391(13) 0.081(2) 0.0212(13) -0.0260(14) -0.0146(11)
C11 0.067(2) 0.0336(14) 0.0456(17) 0.0020(12) -0.0304(16) -0.0114(14)
C12 0.0485(17) 0.0413(16) 0.0483(17) 0.0125(13) -0.0281(14) -0.0197(13)
C13 0.063(2) 0.0459(17) 0.0345(15) 0.0036(13) -0.0229(14) -0.0086(15)
C14 0.061(2) 0.077(3) 0.0336(16) 0.0072(16) -0.0017(16) 0.0007(19)
C15 0.055(2) 0.058(2) 0.063(2) 0.0303(18) 0.0019(18) -0.0085(17)
C16 0.0320(14) 0.0503(17) 0.0397(15) 0.0017(13) -0.0095(12) -0.0057(13)
C17 0.0377(16) 0.0438(17) 0.0489(17) -0.0002(14) -0.0093(14) 0.0045(13)
C18 0.062(2) 0.0305(15) 0.067(2) 0.0059(14) -0.0283(18) -0.0060(14)
C19 0.047(3) 0.059(3) 0.060(4) 0.021(3) -0.021(3) -0.028(3)
C20 0.055(4) 0.065(4) 0.068(4) 0.013(3) -0.030(3) -0.034(3)
C19A 0.047(5) 0.050(5) 0.072(8) 0.025(5) -0.024(5) -0.030(4)
C20A 0.041(5) 0.068(6) 0.079(8) 0.026(6) -0.023(5) -0.027(4)
Fe1 0.0365(2) 0.0310(2) 0.0330(2) 0.00039(15) -0.01393(17) -0.00413(16)
O1 0.0539(14) 0.0416(12) 0.0554(13) -0.0081(10) -0.0213(11) -0.0108(10)
O2 0.0353(13) 0.094(2) 0.0640(16) 0.0077(14) -0.0165(12) -0.0118(13)
N5 0.0401(13) 0.0333(12) 0.0380(12) 0.0018(10) -0.0151(11) -0.0034(10)
N6 0.0404(14) 0.0457(14) 0.0365(12) 0.0000(10) -0.0174(11) -0.0043(11)
B1 0.072(9) 0.064(9) 0.049(9) -0.011(6) -0.010(7) -0.003(7)
F1 0.065(8) 0.059(8) 0.038(7) -0.004(5) -0.002(6) -0.013(6)
F2 0.075(7) 0.094(11) 0.062(10) -0.001(8) -0.012(6) -0.014(7)
F3 0.076(10) 0.082(11) 0.066(9) 0.009(7) -0.028(7) -0.013(8)
F4 0.120(14) 0.080(10) 0.059(8) -0.024(7) -0.031(8) 0.009(9)
B1A 0.054(3) 0.042(2) 0.044(3) 0.0025(19) -0.017(2) -0.012(2)
F1A 0.175(5) 0.0422(17) 0.094(4) -0.0069(19) -0.089(4) 0.006(2)
F2A 0.065(2) 0.125(4) 0.112(4) -0.015(3) 0.009(2) -0.037(2)
F3A 0.078(2) 0.084(3) 0.063(2) 0.023(2) -0.0316(18) -0.015(2)
F4A 0.084(3) 0.0651(19) 0.072(2) -0.0102(16) -0.029(2) -0.0236(18)

loop_
_atom_type_symbol
_atom_type_description
_atom_type_scat_dispersion_real
_atom_type_scat_dispersion_imag
_atom_type_scat_source
C C 0.0033 0.0016 'International Tables Vol C Tables 4.2.6.8 and 6.1.1.4'
H H 0.0000 0.0000 'International Tables Vol C Tables 4.2.6.8 and 6.1.1.4'
B B 0.0013 0.0007 'International Tables Vol C Tables 4.2.6.8 and 6.1.1.4'
F F 0.0171 0.0103 'International Tables Vol C Tables 4.2.6.8 and 6.1.1.4'
Fe Fe 0.3463 0.8444 'International Tables Vol C Tables 4.2.6.8 and 6.1.1.4'
N N 0.0061 0.0033 'International Tables Vol C Tables 4.2.6.8 and 6.1.1.4'
Ni Ni 0.3393 1.1124 'International Tables Vol C Tables 4.2.6.8 and 6.1.1.4'
O O 0.0106 0.0060 'International Tables Vol C Tables 4.2.6.8 and 6.1.1.4'
S S 0.1246 0.1234 'International Tables Vol C Tables 4.2.6.8 and 6.1.1.4'

loop_
_geom_angle_atom_site_label_1
_geom_angle_atom_site_label_2
_geom_angle_atom_site_label_3
_geom_angle
S2 Ni1 S1 88.42(3)
N1 Ni1 S1 90.42(9)
N1 Ni1 S2 177.77(8)
N2 Ni1 S1 170.76(8)
N2 Ni1 S2 90.72(9)
N2 Ni1 N1 90.11(12)
Ni1 S1 Fe1 95.31(3)
C1 S1 Ni1 98.94(12)
C1 S1 Fe1 106.05(10)
C10 S2 Ni1 96.89(14)
C2 N1 Ni1 110.6(2)
C3 N1 Ni1 105.4(2)
C3 N1 C2 109.5(3)
C6 N1 Ni1 114.6(2)
C6 N1 C2 106.2(3)
C6 N1 C3 110.6(3)
C5 N2 Ni1 105.1(2)
C8 N2 Ni1 114.0(2)
C8 N2 C5 111.1(3)
C9 N2 Ni1 111.4(2)
C9 N2 C5 110.0(3)
C9 N2 C8 105.2(3)
S1 C1 H1A 109.8
S1 C1 H1B 109.8
H1A C1 H1B 108.3
C2 C1 S1 109.3(2)
C2 C1 H1A 109.8
C2 C1 H1B 109.8
N1 C2 H2A 109.1
N1 C2 H2B 109.1
C1 C2 N1 112.5(3)
C1 C2 H2A 109.1
C1 C2 H2B 109.1
H2A C2 H2B 107.8
N1 C3 H3AA 107.9
N1 C3 H3AB 107.9
N1 C3 H3BC 108.4
N1 C3 H3BD 108.4
N1 C3 C4A 117.7(6)
H3AA C3 H3AB 107.2
H3BC C3 H3BD 107.4
C4A C3 H3AA 107.9
C4A C3 H3AB 107.9
C4 C3 N1 115.6(3)
C4 C3 H3BC 108.4
C4 C3 H3BD 108.4
C3 C4A H4AA 107.5
C3 C4A H4AB 107.5
H4AA C4A H4AB 107.0
C5 C4A C3 119.3(9)
C5 C4A H4AA 107.5
C5 C4A H4AB 107.5
C3 C4 H4A 105.2
C3 C4 H4B 105.2
H4A C4 H4B 105.9
C5 C4 C3 128.5(4)
C5 C4 H4A 105.2
C5 C4 H4B 105.2
N2 C5 H5AA 107.8
N2 C5 H5AB 107.8
N2 C5 H5BC 108.2
N2 C5 H5BD 108.2
C4A C5 N2 118.2(6)
C4A C5 H5AA 107.8
C4A C5 H5AB 107.8
C4 C5 N2 116.5(3)
C4 C5 H5BC 108.2
C4 C5 H5BD 108.2
H5AA C5 H5AB 107.1
H5BC C5 H5BD 107.3
N1 C6 H6AA 108.2
N1 C6 H6AB 108.2
N1 C6 H6BC 108.8
N1 C6 H6BD 108.8
H6AA C6 H6AB 107.4
H6BC C6 H6BD 107.7
C7 C6 N1 116.3(3)
C7 C6 H6AA 108.2
C7 C6 H6AB 108.2
C7A C6 N1 113.8(6)
C7A C6 H6BC 108.8
C7A C6 H6BD 108.8
C6 C7 H7A 108.2
C6 C7 H7B 108.2
C6 C7 C8 116.4(4)
H7A C7 H7B 107.3
C8 C7 H7A 108.2
C8 C7 H7B 108.2
C6 C7A H7AA 104.5
C6 C7A H7AB 104.5
H7AA C7A H7AB 105.7
C8 C7A C6 131.0(11)
C8 C7A H7AA 104.5
C8 C7A H7AB 104.5
N2 C8 C7 115.6(4)
N2 C8 H8AA 108.4
N2 C8 H8AB 108.4
N2 C8 H8BC 108.6
N2 C8 H8BD 108.6
C7 C8 H8AA 108.4
C7 C8 H8AB 108.4
C7A C8 N2 114.9(6)
C7A C8 H8BC 108.6
C7A C8 H8BD 108.6
H8AA C8 H8AB 107.4
H8BC C8 H8BD 107.5
N2 C9 H9A 109.3
N2 C9 H9B 109.3
H9A C9 H9B 108.0
C10 C9 N2 111.5(3)
C10 C9 H9A 109.3
C10 C9 H9B 109.3
S2 C10 H10A 110.2
S2 C10 H10B 110.2
C9 C10 S2 107.6(3)
C9 C10 H10A 110.2
C9 C10 H10B 110.2
H10A C10 H10B 108.5
S4 Ni2 S3 89.14(3)
N3 Ni2 S3 90.45(7)
N3 Ni2 S4 174.90(7)
N4 Ni2 S3 171.12(10)
N4 Ni2 S4 91.09(8)
N4 Ni2 N3 90.10(10)
Ni2 S3 Fe1 112.38(3)
C11 S3 Ni2 97.50(10)
C11 S3 Fe1 106.14(11)
C20 S4 Ni2 95.58(19)
C20A S4 Ni2 98.0(4)
C12 N3 Ni2 111.65(17)
C12 N3 C16 105.8(2)
C13 N3 Ni2 111.36(19)
C13 N3 C12 109.4(2)
C13 N3 C16 111.2(2)
C16 N3 Ni2 107.33(17)
C15 N4 Ni2 111.2(2)
C15 N4 C19 99.0(4)
C15 N4 C19A 125.7(6)
C18 N4 Ni2 109.5(2)
C18 N4 C15 109.9(3)
C18 N4 C19 115.3(4)
C18 N4 C19A 91.9(5)
C19 N4 Ni2 111.7(3)
C19A N4 Ni2 106.6(4)
S3 C11 H11A 110.2
S3 C11 H11B 110.2
H11A C11 H11B 108.5
C12 C11 S3 107.4(2)
C12 C11 H11A 110.2
C12 C11 H11B 110.2
N3 C12 C11 110.7(3)
N3 C12 H12A 109.5
N3 C12 H12B 109.5
C11 C12 H12A 109.5
C11 C12 H12B 109.5
H12A C12 H12B 108.1
N3 C13 H13A 108.9
N3 C13 H13B 108.9
N3 C13 C14 113.2(3)
H13A C13 H13B 107.7
C14 C13 H13A 108.9
C14 C13 H13B 108.9
C13 C14 H14A 108.2
C13 C14 H14B 108.2
C13 C14 C15 116.4(3)
H14A C14 H14B 107.3
C15 C14 H14A 108.2
C15 C14 H14B 108.2
N4 C15 C14 113.1(3)
N4 C15 H15A 109.0
N4 C15 H15B 109.0
C14 C15 H15A 109.0
C14 C15 H15B 109.0
H15A C15 H15B 107.8
N3 C16 H16A 108.6
N3 C16 H16B 108.6
H16A C16 H16B 107.6
C17 C16 N3 114.6(2)
C17 C16 H16A 108.6
C17 C16 H16B 108.6
C16 C17 H17A 108.3
C16 C17 H17B 108.3
H17A C17 H17B 107.4
C18 C17 C16 115.9(3)
C18 C17 H17A 108.3
C18 C17 H17B 108.3
N4 C18 H18A 108.8
N4 C18 H18B 108.8
C17 C18 N4 113.7(3)
C17 C18 H18A 108.8
C17 C18 H18B 108.8
H18A C18 H18B 107.7
N4 C19 H19A 110.6
N4 C19 H19B 110.6
H19A C19 H19B 108.7
C20 C19 N4 105.9(5)
C20 C19 H19A 110.6
C20 C19 H19B 110.6
S4 C20 H20A 110.0
S4 C20 H20B 110.0
C19 C20 S4 108.5(5)
C19 C20 H20A 110.0
C19 C20 H20B 110.0
H20A C20 H20B 108.4
N4 C19A H19C 110.1
N4 C19A H19D 110.1
H19C C19A H19D 108.4
C20A C19A N4 108.0(9)
C20A C19A H19C 110.1
C20A C19A H19D 110.1
S4 C20A H20C 111.2
S4 C20A H20D 111.2
C19A C20A S4 102.7(8)
C19A C20A H20C 111.2
C19A C20A H20D 111.2
H20C C20A H20D 109.1
S1 Fe1 S3 114.30(3)
N5 Fe1 S1 104.30(8)
N5 Fe1 S3 107.51(9)
N6 Fe1 S1 101.11(9)
N6 Fe1 S3 110.92(9)
N6 Fe1 N5 118.67(12)
O1 N5 Fe1 167.5(2)
O2 N6 Fe1 170.6(2)
F1 B1 F2 110.0(12)
F1 B1 F3 109.9(12)
F2 B1 F3 109.6(12)
F4 B1 F1 109.4(12)
F4 B1 F2 109.4(12)
F4 B1 F3 108.6(12)
F1A B1A F3A 108.2(4)
F2A B1A F1A 111.2(5)
F2A B1A F3A 108.3(4)
F2A B1A F4A 110.0(4)
F4A B1A F1A 108.3(4)
F4A B1A F3A 110.8(4)

loop_
_geom_bond_atom_site_label_1
_geom_bond_atom_site_label_2
_geom_bond_distance
Ni1 S1 2.1696(8)
Ni1 S2 2.1659(9)
Ni1 N1 1.996(3)
Ni1 N2 1.966(3)
S1 C1 1.811(3)
S1 Fe1 2.3105(8)
S2 C10 1.808(4)
N1 C2 1.508(4)
N1 C3 1.505(4)
N1 C6 1.492(4)
N2 C5 1.509(4)
N2 C8 1.506(5)
N2 C9 1.494(5)
C1 H1A 0.9900
C1 H1B 0.9900
C1 C2 1.484(5)
C2 H2A 0.9900
C2 H2B 0.9900
C3 H3AA 0.9900
C3 H3AB 0.9900
C3 H3BC 0.9900
C3 H3BD 0.9900
C3 C4A 1.508(11)
C3 C4 1.456(6)
C4A H4AA 0.9900
C4A H4AB 0.9900
C4A C5 1.501(11)
C4 H4A 0.9900
C4 H4B 0.9900
C4 C5 1.427(6)
C5 H5AA 0.9900
C5 H5AB 0.9900
C5 H5BC 0.9900
C5 H5BD 0.9900
C6 H6AA 0.9900
C6 H6AB 0.9900
C6 H6BC 0.9900
C6 H6BD 0.9900
C6 C7 1.466(6)
C6 C7A 1.411(11)
C7 H7A 0.9900
C7 H7B 0.9900
C7 C8 1.520(7)
C7A H7AA 0.9900
C7A H7AB 0.9900
C7A C8 1.379(11)
C8 H8AA 0.9900
C8 H8AB 0.9900
C8 H8BC 0.9900
C8 H8BD 0.9900
C9 H9A 0.9900
C9 H9B 0.9900
C9 C10 1.491(6)
C10 H10A 0.9900
C10 H10B 0.9900
Ni2 S3 2.1674(8)
Ni2 S4 2.1503(8)
Ni2 N3 1.982(2)
Ni2 N4 1.978(3)
S3 C11 1.823(3)
S3 Fe1 2.3195(8)
S4 C20 1.851(6)
S4 C20A 1.806(10)
N3 C12 1.501(4)
N3 C13 1.498(4)
N3 C16 1.506(4)
N4 C15 1.510(5)
N4 C18 1.500(5)
N4 C19 1.512(6)
N4 C19A 1.590(10)
C11 H11A 0.9900
C11 H11B 0.9900
C11 C12 1.504(5)
C12 H12A 0.9900
C12 H12B 0.9900
C13 H13A 0.9900
C13 H13B 0.9900
C13 C14 1.504(5)
C14 H14A 0.9900
C14 H14B 0.9900
C14 C15 1.513(6)
C15 H15A 0.9900
C15 H15B 0.9900
C16 H16A 0.9900
C16 H16B 0.9900
C16 C17 1.504(4)
C17 H17A 0.9900
C17 H17B 0.9900
C17 C18 1.493(5)
C18 H18A 0.9900
C18 H18B 0.9900
C19 H19A 0.9900
C19 H19B 0.9900
C19 C20 1.502(8)
C20 H20A 0.9900
C20 H20B 0.9900
C19A H19C 0.9900
C19A H19D 0.9900
C19A C20A 1.504(14)
C20A H20C 0.9900
C20A H20D 0.9900
Fe1 N5 1.682(2)
Fe1 N6 1.676(3)
O1 N5 1.164(3)
O2 N6 1.159(3)
B1 F1 1.370(13)
B1 F2 1.370(13)
B1 F3 1.371(13)
B1 F4 1.366(13)
B1A F1A 1.374(5)
B1A F2A 1.354(6)
B1A F3A 1.379(5)
B1A F4A 1.372(5)

loop_
_geom_torsion_atom_site_label_1
_geom_torsion_atom_site_label_2
_geom_torsion_atom_site_label_3
_geom_torsion_atom_site_label_4
_geom_torsion
Ni1 S1 C1 C2 31.0(2)
Ni1 S2 C10 C9 -39.0(3)
Ni1 N1 C2 C1 40.7(3)
Ni1 N1 C3 C4A 59.9(9)
Ni1 N1 C3 C4 27.0(5)
Ni1 N1 C6 C7 -59.7(4)
Ni1 N1 C6 C7A -18.5(8)
Ni1 N2 C5 C4A -61.1(9)
Ni1 N2 C5 C4 -27.7(5)
Ni1 N2 C8 C7 60.3(4)
Ni1 N2 C8 C7A 19.7(9)
Ni1 N2 C9 C10 -38.5(3)
S1 C1 C2 N1 -48.0(3)
S1 Fe1 N5 O1 -95.0(10)
N1 C3 C4A C5 -40.9(16)
N1 C3 C4 C5 33.0(9)
N1 C6 C7 C8 53.0(5)
N1 C6 C7A C8 -41.0(18)
N2 C9 C10 S2 52.4(4)
C2 N1 C3 C4A 178.8(8)
C2 N1 C3 C4 146.0(5)
C2 N1 C6 C7 177.9(4)
C2 N1 C6 C7A -141.0(8)
C3 N1 C2 C1 -74.9(3)
C3 N1 C6 C7 59.2(5)
C3 N1 C6 C7A 100.4(8)
C3 C4A C5 N2 41.3(16)
C3 C4 C5 N2 -33.0(9)
C5 N2 C8 C7 -58.3(4)
C5 N2 C8 C7A -98.9(8)
C5 N2 C9 C10 77.7(4)
C6 N1 C2 C1 165.7(3)
C6 N1 C3 C4A -64.5(9)
C6 N1 C3 C4 -97.4(5)
C6 C7 C8 N2 -53.4(5)
C6 C7A C8 N2 40.6(18)
C8 N2 C5 C4A 62.7(9)
C8 N2 C5 C4 96.1(5)
C8 N2 C9 C10 -162.5(3)
C9 N2 C5 C4A 178.8(8)
C9 N2 C5 C4 -147.8(5)
C9 N2 C8 C7 -177.4(3)
C9 N2 C8 C7A 142.1(8)
Ni2 S3 C11 C12 -38.4(2)
Ni2 S4 C20 C19 -40.5(6)
Ni2 S4 C20A C19A 45.6(11)
Ni2 N3 C12 C11 -40.1(3)
Ni2 N3 C13 C14 -11.2(3)
Ni2 N3 C16 C17 66.5(3)
Ni2 N4 C15 C14 10.5(4)
Ni2 N4 C18 C17 -65.0(3)
Ni2 N4 C19 C20 -46.1(7)
Ni2 N4 C19A C20A 49.2(11)
S3 C11 C12 N3 52.6(3)
S3 Fe1 N5 O1 143.3(10)
N3 C13 C14 C15 -58.0(4)
N3 C16 C17 C18 -58.6(4)
N4 C19 C20 S4 57.2(8)
N4 C19A C20A S4 -63.1(13)
C12 N3 C13 C14 -135.1(3)
C12 N3 C16 C17 -174.2(3)
C13 N3 C12 C11 83.6(3)
C13 N3 C16 C17 -55.5(3)
C13 C14 C15 N4 58.5(4)
C15 N4 C18 C17 57.3(4)
C15 N4 C19 C20 -163.2(6)
C15 N4 C19A C20A -83.5(11)
C16 N3 C12 C11 -156.6(2)
C16 N3 C13 C14 108.4(3)
C16 C17 C18 N4 56.8(4)
C18 N4 C15 C14 -110.8(3)
C18 N4 C19 C20 79.7(6)
C18 N4 C19A C20A 160.2(10)
C19 N4 C15 C14 128.0(4)
C19 N4 C18 C17 168.1(4)
C19A N4 C15 C14 141.5(6)
C19A N4 C18 C17 -173.4(5)
Fe1 S1 C1 C2 -67.2(2)
Fe1 S3 C11 C12 77.6(2)
N6 Fe1 N5 O1 16.5(11)
